data_7252122
loop_
_publ_author_name
'Lesnikov, Vladislav'
'Sukhorukov, Alexey Yu.'

_publ_section_title
;
 Cyclam(OH)&#x2084; as an adaptable co-former for co-crystals with
 carboxylic acids and phenols
;
_journal_name_full CrystEngComm
_journal_paper_doi 10.1039/D6CE00350H
_journal_year 2026
_chemical_formula_moiety 'C24 H38 N6 O8'
_chemical_formula_sum 'C24 H38 N6 O8'
_chemical_formula_weight 538.60
_chemical_melting_point 195
_space_group_crystal_system orthorhombic
_space_group_IT_number 60
_space_group_name_Hall '-P 2n 2ab'
_space_group_name_H-M_alt 'P b c n'
_atom_sites_solution_hydrogens mixed
_atom_sites_solution_primary dual
_atom_sites_solution_secondary difmap
_audit_creation_date 2026-04-14
_audit_creation_method
;
Olex2 1.5
(compiled 2023.03.06 svn.rbb2c1857 for OlexSys, GUI svn.r6748)
;
_audit_update_record
;
2026-04-27 deposited with the CCDC.	2026-06-19 downloaded from the CCDC.
;
_cell_angle_alpha 90
_cell_angle_beta 90
_cell_angle_gamma 90
_cell_formula_units_Z 4
_cell_length_a 16.71020(10)
_cell_length_b 7.73100(10)
_cell_length_c 19.49870(10)
_cell_measurement_reflns_used 12028
_cell_measurement_temperature 99.98(10)
_cell_measurement_theta_max 79.1600
_cell_measurement_theta_min 5.2580
_cell_volume 2518.97(4)
_computing_cell_refinement 'CrysAlisPro 1.171.44.143a (Rigaku OD, 2026)'
_computing_data_collection 'CrysAlisPro system (CCD 44.143a 64-bit (release 16-02-2026))'
_computing_data_reduction 'CrysAlisPro 1.171.44.143a (Rigaku OD, 2026)'
_computing_molecular_graphics 'Olex2 1.5 (Dolomanov et al., 2009)'
_computing_publication_material 'Olex2 1.5 (Dolomanov et al., 2009)'
_computing_structure_refinement 'SHELXL 2018/3 (Sheldrick, 2015)'
_computing_structure_solution 'SHELXT 2014/5 (Sheldrick, 2014)'
_diffrn_ambient_environment N~2~
_diffrn_ambient_temperature 99.98(10)
_diffrn_detector 'Hybrid Pixel Array Detector'
_diffrn_detector_area_resol_mean 10.0000
_diffrn_detector_type HyPix
_diffrn_measured_fraction_theta_full 0.999
_diffrn_measured_fraction_theta_max 0.995
_diffrn_measurement_details
;
List of Runs (angles in degrees, time in seconds):

  # Type    Start    End  Width  t~exp~   \w     \q     \k     \f   Frames
#--------------------------------------------------------------------------
  1  \w    -82.00 -18.00   0.50    0.34    --  -90.00 113.00-133.00  128
  2  \w    -24.00  25.00   0.50    0.09    --  -48.13  19.00 150.00   98
  3  \w   -119.00 -77.00   0.50    0.09    --  -48.13-125.00 -90.00   84
  4  \w   -161.00 -89.00   0.50    0.34    --  -90.00 -91.00  28.00  144
  5  \w   -121.00 -38.00   0.50    0.09    --  -48.13 -35.00-145.00  166
  6  \w     43.00  68.00   0.50    0.34    --  111.50 -61.00-120.00   50
  7  \w     47.00  95.00   0.50    0.34    --  111.50 -77.00-150.00   96
  8  \w     50.00 102.00   0.50    0.34    --  111.50 -77.00 -60.00  104
  9  \w     42.00  67.00   0.50    0.34    --  111.50 -77.00-180.00   50
 10  \w    116.00 141.00   0.50    0.34    --  111.50 113.00-133.00   50
 11  \w     97.00 123.00   0.50    0.34    --  111.50 -80.00 124.51   52
 12  \w     43.00  96.00   0.50    0.34    --  111.50 -77.00  90.00  106
 13  \w     42.00  68.00   0.50    0.34    --  111.50 -61.00 120.00   52
 14  \w     44.00  71.00   0.50    0.34    --  111.50 -61.00 -30.00   54
 15  \w     48.00  90.00   0.50    0.34    --  111.50 -91.00  28.00   84
 16  \w     40.00  85.00   0.50    0.34    --  111.50 -95.00  90.00   90
 17  \w     42.00  79.00   0.50    0.34    --  111.50 -95.00 150.00   74
 18  \w     44.00  70.00   0.50    0.34    --  111.50 -95.00 120.00   52
 19  \w     55.00  90.00   0.50    0.09    --   48.13-125.00-180.00   70
 20  \w     63.00 104.00   0.50    0.34    --  111.50 -95.00-150.00   82
 21  \w    150.00 178.00   0.50    0.34    --  111.50  15.00 -30.00   56
 22  \w    137.00 177.00   0.50    0.34    --  111.50  35.00  11.00   80
 23  \w    131.00 178.00   0.50    0.34    --  111.50  61.00  30.00   94
 24  \w    131.00 165.00   0.50    0.34    --  111.50  15.00   0.00   68
 25  \w    105.00 134.00   0.50    0.34    --  111.50  15.00 -30.00   58
 26  \w    116.00 160.00   0.50    0.34    --  111.50  30.00 -90.00   88
 27  \w    134.00 160.00   0.50    0.34    --  111.50  45.00-150.00   52
 28  \w    102.00 132.00   0.50    0.34    --  111.50  45.00-150.00   60
;
_diffrn_measurement_device 'four-circle diffractometer'
_diffrn_measurement_device_type 'XtaLAB Synergy, Dualflex, HyPix'
_diffrn_measurement_method '\w scans'
_diffrn_orient_matrix_type 'CrysAlisPro convention (1999,Acta A55,543-557)'
_diffrn_orient_matrix_UB_11 -0.0906187000
_diffrn_orient_matrix_UB_12 -0.0341586000
_diffrn_orient_matrix_UB_13 0.0053708000
_diffrn_orient_matrix_UB_21 -0.0007926000
_diffrn_orient_matrix_UB_22 0.0817184000
_diffrn_orient_matrix_UB_23 0.0720428000
_diffrn_orient_matrix_UB_31 -0.0169571000
_diffrn_orient_matrix_UB_32 0.1785014000
_diffrn_orient_matrix_UB_33 -0.0319903000
_diffrn_radiation_monochromator mirror
_diffrn_radiation_probe x-ray
_diffrn_radiation_type 'Cu K\a'
_diffrn_radiation_wavelength 1.54184
_diffrn_reflns_av_R_equivalents 0.0338
_diffrn_reflns_av_unetI/netI 0.0211
_diffrn_reflns_Laue_measured_fraction_full 0.999
_diffrn_reflns_Laue_measured_fraction_max 0.995
_diffrn_reflns_limit_h_max 21
_diffrn_reflns_limit_h_min -20
_diffrn_reflns_limit_k_max 9
_diffrn_reflns_limit_k_min -6
_diffrn_reflns_limit_l_max 24
_diffrn_reflns_limit_l_min -24
_diffrn_reflns_number 18366
_diffrn_reflns_point_group_measured_fraction_full 0.999
_diffrn_reflns_point_group_measured_fraction_max 0.995
_diffrn_reflns_theta_full 67.684
_diffrn_reflns_theta_max 79.735
_diffrn_reflns_theta_min 4.535
_diffrn_source 'micro-focus sealed X-ray tube'
_diffrn_source_type 'PhotonJet (Cu) X-ray Source'
_exptl_absorpt_coefficient_mu 0.898
_exptl_absorpt_correction_T_max 1.000
_exptl_absorpt_correction_T_min 0.615
_exptl_absorpt_correction_type gaussian
_exptl_absorpt_process_details
;
CrysAlisPro 1.171.44.143a (Rigaku Oxford Diffraction, 2026)
Numerical absorption correction based on gaussian integration over
a multifaceted crystal model
Empirical absorption correction using spherical harmonics,
implemented in SCALE3 ABSPACK scaling algorithm.
;
_exptl_crystal_colour colourless
_exptl_crystal_colour_primary colourless
_exptl_crystal_density_diffrn 1.420
_exptl_crystal_density_method 'not measured'
_exptl_crystal_description block
_exptl_crystal_F_000 1152
_exptl_crystal_size_max 0.56
_exptl_crystal_size_mid 0.36
_exptl_crystal_size_min 0.19
_refine_diff_density_max 0.267
_refine_diff_density_min -0.222
_refine_diff_density_rms 0.050
_refine_ls_extinction_method none
_refine_ls_goodness_of_fit_ref 1.047
_refine_ls_hydrogen_treatment mixed
_refine_ls_matrix_type full
_refine_ls_number_parameters 188
_refine_ls_number_reflns 2730
_refine_ls_number_restraints 0
_refine_ls_restrained_S_all 1.047
_refine_ls_R_factor_all 0.0362
_refine_ls_R_factor_gt 0.0348
_refine_ls_shift/su_max 0.001
_refine_ls_shift/su_mean 0.000
_refine_ls_structure_factor_coef Fsqd
_refine_ls_weighting_details 'w=1/[\s^2^(Fo^2^)+(0.0444P)^2^+1.1414P] where P=(Fo^2^+2Fc^2^)/3'
_refine_ls_weighting_scheme calc
_refine_ls_wR_factor_gt 0.0878
_refine_ls_wR_factor_ref 0.0890
_reflns_Friedel_coverage 0.000
_reflns_number_gt 2591
_reflns_number_total 2730
_reflns_threshold_expression 'I > 2\s(I)'
_cod_data_source_file d6ce00350h2.cif
_cod_data_source_block cyclam(OH)42PABA
_cod_database_code 7252122
_shelx_shelxl_version_number 2018/3
_chemical_oxdiff_formula 'C H N O'
_chemical_oxdiff_usercomment LVK1041PABA
_shelx_space_group_comment
;
The symmetry employed for this shelxl refinement is uniquely defined
by the following loop, which should always be used as a source of
symmetry information in preference to the above space-group names.
They are only intended as comments.
;
_shelx_estimated_absorpt_t_max 0.848
_shelx_estimated_absorpt_t_min 0.633
_diffrn_oxdiff_digest_od_ed
;

;
_diffrn_oxdiff_measurement_exp_name 26LVK_R06.par
_olex2_refinement_description
;
1. Fixed Uiso
 At 1.2 times of:
  All C(H) groups, All C(H,H) groups
 At 1.5 times of:
  All N(H) groups, All N(H,H) groups, All O(H) groups
2.a Secondary CH2 refined with riding coordinates:
 C1(H1A,H1B), C2(H2B,H2C), C3(H3A,H3B), C4(H4A,H4B), C5(H5A,H5B)
2.b Aromatic/amide H refined with riding coordinates:
 C8(H8), C9(H9), C11(H11), C12(H12)
;
_olex2_submission_special_instructions 'No special instructions were received'
_oxdiff_exptl_absorpt_empirical_details
;
Empirical correction (ABSPACK) includes:
- Absorption correction using spherical harmonics
- Frame scaling
;
_oxdiff_exptl_absorpt_empirical_full_max 1.139
_oxdiff_exptl_absorpt_empirical_full_min 0.904

loop_
_space_group_symop_operation_xyz
'x, y, z'
'-x+1/2, -y+1/2, z+1/2'
'-x, y, -z+1/2'
'x+1/2, -y+1/2, -z'
'-x, -y, -z'
'x-1/2, y-1/2, -z-1/2'
'x, -y, z-1/2'
'-x-1/2, y-1/2, z'

loop_
_atom_site_label
_atom_site_type_symbol
_atom_site_fract_x
_atom_site_fract_y
_atom_site_fract_z
_atom_site_U_iso_or_equiv
_atom_site_adp_type
_atom_site_occupancy
_atom_site_site_symmetry_order
_atom_site_calc_flag
_atom_site_refinement_flags_posn
_atom_site_refinement_flags_adp
_atom_site_refinement_flags_occupancy
_atom_site_disorder_assembly
_atom_site_disorder_group
O1 O 0.47338(5) 0.81127(10) 0.42634(4) 0.01536(17) Uani 1 1 d . . . . .
H1 H 0.4512(10) 0.799(2) 0.4684(9) 0.023 Uiso 1 1 d . U . . .
O2 O 0.67387(5) 0.48218(10) 0.55127(4) 0.01615(18) Uani 1 1 d . . . . .
H2 H 0.6809(14) 0.410(3) 0.4984(11) 0.060(6) Uiso 1 1 d . . . . .
N1 N 0.52401(5) 0.65820(11) 0.42229(4) 0.01299(19) Uani 1 1 d . . . . .
N2 N 0.60504(5) 0.58760(12) 0.55451(4) 0.01268(19) Uani 1 1 d . . . . .
H2A H 0.5614(10) 0.5281(19) 0.5388(8) 0.019 Uiso 1 1 d . U . . .
C1 C 0.51907(7) 0.60121(14) 0.35027(5) 0.0148(2) Uani 1 1 d . . . . .
H1A H 0.558620 0.508007 0.342278 0.018 Uiso 1 1 calc R U . . .
H1B H 0.532794 0.699233 0.319789 0.018 Uiso 1 1 calc R U . . .
C2 C 0.56426(7) 0.46480(14) 0.66767(5) 0.0160(2) Uani 1 1 d . . . . .
H2B H 0.566248 0.490053 0.717418 0.019 Uiso 1 1 calc R U . . .
H2C H 0.603604 0.372086 0.658201 0.019 Uiso 1 1 calc R U . . .
C3 C 0.58875(7) 0.62592(14) 0.62856(5) 0.0153(2) Uani 1 1 d . . . . .
H3A H 0.545543 0.713147 0.631867 0.018 Uiso 1 1 calc R U . . .
H3B H 0.637426 0.675561 0.649776 0.018 Uiso 1 1 calc R U . . .
C4 C 0.61538(6) 0.75030(14) 0.51383(5) 0.0147(2) Uani 1 1 d . . . . .
H4A H 0.669072 0.799437 0.522812 0.018 Uiso 1 1 calc R U . . .
H4B H 0.574940 0.836329 0.528446 0.018 Uiso 1 1 calc R U . . .
C5 C 0.60624(6) 0.71520(14) 0.43790(5) 0.0143(2) Uani 1 1 d . . . . .
H5A H 0.618501 0.821663 0.411709 0.017 Uiso 1 1 calc R U . . .
H5B H 0.644651 0.624493 0.423724 0.017 Uiso 1 1 calc R U . . .
O3 O 0.69937(5) 0.33026(11) 0.44344(4) 0.01811(18) Uani 1 1 d . . . . .
O4 O 0.57431(5) 0.22821(12) 0.44491(4) 0.02110(19) Uani 1 1 d . . . . .
N3 N 0.68489(6) -0.02611(13) 0.14800(5) 0.0174(2) Uani 1 1 d . . . . .
H3C H 0.6457(10) -0.083(2) 0.1292(8) 0.026 Uiso 1 1 d . U . . .
H3D H 0.7297(10) -0.007(2) 0.1244(8) 0.026 Uiso 1 1 d . U . . .
C6 C 0.64077(6) 0.24661(14) 0.41648(5) 0.0142(2) Uani 1 1 d . . . . .
C7 C 0.65380(6) 0.17454(13) 0.34641(5) 0.0129(2) Uani 1 1 d . . . . .
C8 C 0.59488(6) 0.07200(14) 0.31575(5) 0.0139(2) Uani 1 1 d . . . . .
H8 H 0.546803 0.048236 0.339986 0.017 Uiso 1 1 calc R U . . .
C9 C 0.60555(6) 0.00448(14) 0.25050(5) 0.0139(2) Uani 1 1 d . . . . .
H9 H 0.564836 -0.065408 0.230792 0.017 Uiso 1 1 calc R U . . .
C10 C 0.67565(6) 0.03792(13) 0.21318(5) 0.0132(2) Uani 1 1 d . . . . .
C11 C 0.73472(6) 0.14133(14) 0.24418(5) 0.0149(2) Uani 1 1 d . . . . .
H11 H 0.782805 0.165618 0.220030 0.018 Uiso 1 1 calc R U . . .
C12 C 0.72380(6) 0.20814(14) 0.30933(5) 0.0142(2) Uani 1 1 d . . . . .
H12 H 0.764451 0.277912 0.329205 0.017 Uiso 1 1 calc R U . . .

loop_
_atom_site_aniso_label
_atom_site_aniso_U_11
_atom_site_aniso_U_22
_atom_site_aniso_U_33
_atom_site_aniso_U_23
_atom_site_aniso_U_13
_atom_site_aniso_U_12
O1 0.0161(4) 0.0157(4) 0.0143(4) 0.0008(3) 0.0015(3) 0.0031(3)
O2 0.0132(4) 0.0210(4) 0.0143(4) -0.0028(3) -0.0022(3) 0.0043(3)
N1 0.0135(4) 0.0140(4) 0.0115(4) -0.0002(3) -0.0002(3) 0.0014(3)
N2 0.0114(4) 0.0152(4) 0.0114(4) -0.0007(3) -0.0012(3) -0.0005(3)
C1 0.0170(5) 0.0179(5) 0.0094(5) 0.0009(4) 0.0010(4) -0.0010(4)
C2 0.0182(5) 0.0201(5) 0.0098(4) 0.0002(4) -0.0015(4) -0.0014(4)
C3 0.0173(5) 0.0179(5) 0.0106(5) -0.0027(4) 0.0004(4) -0.0018(4)
C4 0.0153(5) 0.0151(5) 0.0138(5) 0.0008(4) -0.0010(4) -0.0035(4)
C5 0.0136(5) 0.0175(5) 0.0119(5) 0.0018(4) 0.0009(4) -0.0017(4)
O3 0.0146(4) 0.0237(4) 0.0160(4) -0.0060(3) -0.0003(3) -0.0003(3)
O4 0.0157(4) 0.0337(5) 0.0139(4) -0.0040(3) 0.0027(3) -0.0026(3)
N3 0.0172(5) 0.0224(5) 0.0126(4) -0.0018(4) 0.0022(4) -0.0009(4)
C6 0.0142(5) 0.0157(5) 0.0127(5) 0.0007(4) -0.0017(4) 0.0021(4)
C7 0.0135(5) 0.0134(5) 0.0119(5) 0.0013(4) -0.0005(4) 0.0017(4)
C8 0.0120(5) 0.0162(5) 0.0134(5) 0.0019(4) 0.0015(4) 0.0003(4)
C9 0.0125(5) 0.0153(5) 0.0139(5) 0.0008(4) -0.0011(4) -0.0006(4)
C10 0.0150(5) 0.0126(5) 0.0119(5) 0.0026(4) 0.0003(4) 0.0033(4)
C11 0.0126(5) 0.0162(5) 0.0160(5) 0.0024(4) 0.0034(4) 0.0006(4)
C12 0.0122(5) 0.0148(5) 0.0156(5) 0.0013(4) -0.0009(4) -0.0004(4)

loop_
_atom_type_symbol
_atom_type_description
_atom_type_scat_dispersion_real
_atom_type_scat_dispersion_imag
_atom_type_scat_source
C C 0.0181 0.0091 'International Tables Vol C Tables 4.2.6.8 and 6.1.1.4'
H H 0.0000 0.0000 'International Tables Vol C Tables 4.2.6.8 and 6.1.1.4'
N N 0.0311 0.0180 'International Tables Vol C Tables 4.2.6.8 and 6.1.1.4'
O O 0.0492 0.0322 'International Tables Vol C Tables 4.2.6.8 and 6.1.1.4'

loop_
_exptl_crystal_face_index_h
_exptl_crystal_face_index_k
_exptl_crystal_face_index_l
_exptl_crystal_face_perp_dist
0 0 -1 0.1669
0 0 1 0.1881
-1 2 0 0.2375
1 -2 0 0.3014
-1 0 0 0.0974
1 0 0 0.0898
-2 1 -1 0.1908
2 -1 1 0.2894
-1 -1 1 0.3342
2 1 -1 0.2003
-1 1 -1 0.2086
1 0 -1 0.1476
-1 0 1 0.1554
2 -1 -1 0.2593
-2 1 1 0.2140
-1 1 2 0.2431
1 -1 -2 0.2848
1 0 2 0.1867
-1 0 -2 0.1551
-1 1 -2 0.2038
-1 -2 0 0.2965
2 0 -1 0.1202
-1 0 2 0.1762
1 2 -1 0.2233

loop_
_geom_angle_atom_site_label_1
_geom_angle_atom_site_label_2
_geom_angle_atom_site_label_3
_geom_angle
_geom_angle_site_symmetry_1
_geom_angle_site_symmetry_3
_geom_angle_publ_flag
N1 O1 H1 101.8(10) . . ?
N2 O2 H2 113.2(11) . . ?
O1 N1 C1 105.19(8) . . ?
O1 N1 C5 106.68(8) . . ?
C1 N1 C5 109.75(8) . . ?
O2 N2 H2A 110.1(9) . . ?
O2 N2 C3 107.78(8) . . ?
O2 N2 C4 111.56(8) . . ?
C3 N2 H2A 106.1(9) . . ?
C4 N2 H2A 109.7(9) . . ?
C4 N2 C3 111.42(8) . . ?
N1 C1 H1A 109.3 . . ?
N1 C1 H1B 109.3 . . ?
N1 C1 C2 111.71(8) . 5_666 ?
H1A C1 H1B 107.9 . . ?
C2 C1 H1A 109.3 5_666 . ?
C2 C1 H1B 109.3 5_666 . ?
C1 C2 H2B 108.8 5_666 . ?
C1 C2 H2C 108.8 5_666 . ?
H2B C2 H2C 107.7 . . ?
C3 C2 C1 113.96(9) . 5_666 ?
C3 C2 H2B 108.8 . . ?
C3 C2 H2C 108.8 . . ?
N2 C3 C2 111.78(9) . . ?
N2 C3 H3A 109.3 . . ?
N2 C3 H3B 109.3 . . ?
C2 C3 H3A 109.3 . . ?
C2 C3 H3B 109.3 . . ?
H3A C3 H3B 107.9 . . ?
N2 C4 H4A 109.5 . . ?
N2 C4 H4B 109.5 . . ?
N2 C4 C5 110.87(9) . . ?
H4A C4 H4B 108.1 . . ?
C5 C4 H4A 109.5 . . ?
C5 C4 H4B 109.5 . . ?
N1 C5 C4 110.46(8) . . ?
N1 C5 H5A 109.6 . . ?
N1 C5 H5B 109.6 . . ?
C4 C5 H5A 109.6 . . ?
C4 C5 H5B 109.6 . . ?
H5A C5 H5B 108.1 . . ?
C6 O3 H2 113.8(10) . . ?
H3C N3 H3D 120.0(15) . . ?
C10 N3 H3C 119.2(11) . . ?
C10 N3 H3D 120.8(11) . . ?
O3 C6 C7 116.83(9) . . ?
O4 C6 O3 123.55(10) . . ?
O4 C6 C7 119.58(10) . . ?
C8 C7 C6 120.05(9) . . ?
C8 C7 C12 118.22(9) . . ?
C12 C7 C6 121.73(10) . . ?
C7 C8 H8 119.5 . . ?
C9 C8 C7 121.00(10) . . ?
C9 C8 H8 119.5 . . ?
C8 C9 H9 119.5 . . ?
C8 C9 C10 120.92(10) . . ?
C10 C9 H9 119.5 . . ?
N3 C10 C9 120.51(10) . . ?
N3 C10 C11 121.59(10) . . ?
C9 C10 C11 117.89(9) . . ?
C10 C11 H11 119.5 . . ?
C12 C11 C10 120.94(10) . . ?
C12 C11 H11 119.5 . . ?
C7 C12 H12 119.5 . . ?
C11 C12 C7 121.02(10) . . ?
C11 C12 H12 119.5 . . ?

loop_
_geom_bond_atom_site_label_1
_geom_bond_atom_site_label_2
_geom_bond_distance
_geom_bond_site_symmetry_2
_geom_bond_publ_flag
O1 H1 0.905(17) . ?
O1 N1 1.4568(11) . ?
O2 H2 1.18(2) . ?
O2 N2 1.4111(12) . ?
N1 C1 1.4741(13) . ?
N1 C5 1.4749(14) . ?
N2 H2A 0.915(16) . ?
N2 C3 1.4989(13) . ?
N2 C4 1.4970(13) . ?
C1 H1A 0.9900 . ?
C1 H1B 0.9900 . ?
C1 C2 1.5238(15) 5_666 ?
C2 H2B 0.9900 . ?
C2 H2C 0.9900 . ?
C2 C3 1.5168(15) . ?
C3 H3A 0.9900 . ?
C3 H3B 0.9900 . ?
C4 H4A 0.9900 . ?
C4 H4B 0.9900 . ?
C4 C5 1.5130(14) . ?
C5 H5A 0.9900 . ?
C5 H5B 0.9900 . ?
O3 H2 1.28(2) . ?
O3 C6 1.2858(14) . ?
O4 C6 1.2495(14) . ?
N3 H3C 0.871(18) . ?
N3 H3D 0.892(17) . ?
N3 C10 1.3726(14) . ?
C6 C7 1.4915(14) . ?
C7 C8 1.3983(15) . ?
C7 C12 1.3995(15) . ?
C8 H8 0.9500 . ?
C8 C9 1.3868(15) . ?
C9 H9 0.9500 . ?
C9 C10 1.4029(15) . ?
C10 C11 1.4068(15) . ?
C11 H11 0.9500 . ?
C11 C12 1.3835(15) . ?
C12 H12 0.9500 . ?

loop_
_geom_hbond_atom_site_label_D
_geom_hbond_atom_site_label_H
_geom_hbond_atom_site_label_A
_geom_hbond_distance_DH
_geom_hbond_distance_HA
_geom_hbond_distance_DA
_geom_hbond_angle_DHA
_geom_hbond_site_symmetry_A
_geom_hbond_publ_flag
O1 H1 O4 0.905(17) 1.755(17) 2.6514(11) 169.8(15) 5_666 yes
O2 H2 O3 1.18(2) 1.28(2) 2.4457(11) 172(2) . yes

loop_
_geom_torsion_atom_site_label_1
_geom_torsion_atom_site_label_2
_geom_torsion_atom_site_label_3
_geom_torsion_atom_site_label_4
_geom_torsion
_geom_torsion_site_symmetry_1
_geom_torsion_site_symmetry_2
_geom_torsion_site_symmetry_3
_geom_torsion_site_symmetry_4
_geom_torsion_publ_flag
O1 N1 C1 C2 -67.50(10) . . . 5_666 ?
O1 N1 C5 C4 74.45(10) . . . . ?
O2 N2 C3 C2 -67.02(11) . . . . ?
O2 N2 C4 C5 76.96(10) . . . . ?
N2 C4 C5 N1 64.73(11) . . . . ?
C1 N1 C5 C4 -172.08(9) . . . . ?
C1 C2 C3 N2 -71.31(12) 5_666 . . . ?
C3 N2 C4 C5 -162.52(9) . . . . ?
C4 N2 C3 C2 170.26(9) . . . . ?
C5 N1 C1 C2 178.07(9) . . . 5_666 ?
O3 C6 C7 C8 175.59(10) . . . . ?
O3 C6 C7 C12 -5.14(15) . . . . ?
O4 C6 C7 C8 -6.54(15) . . . . ?
O4 C6 C7 C12 172.73(10) . . . . ?
N3 C10 C11 C12 178.55(10) . . . . ?
C6 C7 C8 C9 179.64(9) . . . . ?
C6 C7 C12 C11 -179.53(10) . . . . ?
C7 C8 C9 C10 -0.36(16) . . . . ?
C8 C7 C12 C11 -0.25(16) . . . . ?
C8 C9 C10 N3 -178.47(10) . . . . ?
C8 C9 C10 C11 0.27(15) . . . . ?
C9 C10 C11 C12 -0.17(15) . . . . ?
C10 C11 C12 C7 0.17(16) . . . . ?
C12 C7 C8 C9 0.34(15) . . . . ?

loop_
_exptl_oxdiff_crystal_face_indexfrac_h
_exptl_oxdiff_crystal_face_indexfrac_k
_exptl_oxdiff_crystal_face_indexfrac_l
_exptl_oxdiff_crystal_face_x
_exptl_oxdiff_crystal_face_y
_exptl_oxdiff_crystal_face_z
-0.0000 -0.0000 -1.0000 -0.0054 -0.0720 0.0320
0.0000 0.0000 1.0000 0.0054 0.0720 -0.0320
-1.0000 2.0000 -0.0000 0.0223 0.1642 0.3740
1.0000 -2.0000 0.0000 -0.0223 -0.1642 -0.3740
-1.0000 -0.0000 -0.0000 0.0906 0.0008 0.0170
1.0000 0.0000 0.0000 -0.0906 -0.0008 -0.0170
-2.0000 1.0000 -1.0000 0.1417 0.0113 0.2444
2.0000 -1.0000 1.0000 -0.1417 -0.0113 -0.2444
-1.0000 -1.0000 1.0000 0.1301 -0.0089 -0.1935
2.0000 1.0000 -1.0000 -0.2208 0.0081 0.1766
-1.0000 1.0000 -1.0000 0.0511 0.0105 0.2274
1.0000 -0.0000 -1.0000 -0.0960 -0.0728 0.0150
-1.0000 0.0000 1.0000 0.0960 0.0728 -0.0150
2.0000 -1.0000 -1.0000 -0.1524 -0.1553 -0.1804
-2.0000 1.0000 1.0000 0.1524 0.1553 0.1804
-1.0000 1.0000 2.0000 0.0672 0.2266 0.1315
1.0000 -1.0000 -2.0000 -0.0672 -0.2266 -0.1315
1.0000 0.0000 2.0000 -0.0799 0.1433 -0.0809
-1.0000 -0.0000 -2.0000 0.0799 -0.1433 0.0809
-1.0000 1.0000 -2.0000 0.0457 -0.0616 0.2594
-1.0000 -2.0000 -0.0000 0.1589 -0.1626 -0.3400
2.0000 -0.0000 -1.0000 -0.1866 -0.0736 -0.0019
-1.0000 0.0000 2.0000 0.1014 0.1449 -0.0470
1.0000 2.0000 -1.0000 -0.1643 0.0906 0.3720
